data_4309436
loop_
_publ_author_name
'Michael T. Gamer'
'Peter W. Roesky'

_publ_contact_author
;
      Prof. Dr. Peter Roesky
      Freie Universit\"at Berlin
      Fabeckstr. 34-36
      14195 Berlin
      Bundesrepublik Deutschland
;
_publ_contact_author_email roesky@chemie.fu-berlin.de
_publ_contact_author_fax +49/(0)3083852440
_publ_contact_author_phone +49/(0)3083854004
_publ_section_title
;
Lanthanide-Potassium Wheels
;
_journal_name_full 'Inorganic Chemistry'
_journal_page_first 5963
_journal_page_last 5965
_journal_paper_doi 10.1021/ic050557l
_journal_volume 44
_journal_year 2005
_chemical_formula_moiety 'C53 H45 K N3 P2 Sm, C4 H8 O'
_chemical_formula_sum 'C57 H53 K N3 O P2 Sm'
_chemical_formula_weight 1047.41
_chemical_name_systematic
; 
 ? 
;
_space_group_IT_number 88
_symmetry_cell_setting tetragonal
_symmetry_space_group_name_Hall '-I 4ad'
_symmetry_space_group_name_H-M 'I 41/a :2'
_atom_sites_solution_hydrogens geom
_atom_sites_solution_primary direct
_atom_sites_solution_secondary difmap
_audit_creation_method SHELXL-97
_cell_angle_alpha 90.00
_cell_angle_beta 90.00
_cell_angle_gamma 90.00
_cell_formula_units_Z 16
_cell_length_a 29.512(5)
_cell_length_b 29.512(5)
_cell_length_c 23.318(7)
_cell_measurement_temperature 173(2)
_cell_volume 20309(8)
_computing_cell_refinement 'Bruker SMART'
_computing_data_collection 'Bruker SMART'
_computing_data_reduction 'Bruker SHELXTL'
_computing_molecular_graphics Diamond
_computing_publication_material 'Bruker SHELXTL'
_computing_structure_refinement 'SHELXL-97 (Sheldrick, 1997)'
_computing_structure_solution 'SHELXS-97 (Sheldrick, 1997)'
_diffrn_ambient_temperature 173(2)
_diffrn_measured_fraction_theta_full 1.000
_diffrn_measured_fraction_theta_max 1.000
_diffrn_measurement_device_type 'Bruker Smart 1000 CCD'
_diffrn_measurement_method 'phi and omega scans'
_diffrn_radiation_monochromator graphite
_diffrn_radiation_source 'fine-focus sealed tube'
_diffrn_radiation_type MoK\a
_diffrn_radiation_wavelength 0.71073
_diffrn_reflns_av_R_equivalents 0.1287
_diffrn_reflns_av_sigmaI/netI 0.0613
_diffrn_reflns_limit_h_max 32
_diffrn_reflns_limit_h_min -32
_diffrn_reflns_limit_k_max 32
_diffrn_reflns_limit_k_min -31
_diffrn_reflns_limit_l_max 25
_diffrn_reflns_limit_l_min -25
_diffrn_reflns_number 68159
_diffrn_reflns_theta_full 23.25
_diffrn_reflns_theta_max 23.25
_diffrn_reflns_theta_min 1.11
_exptl_absorpt_coefficient_mu 1.343
_exptl_absorpt_correction_T_max 1
_exptl_absorpt_correction_T_min 0.768399
_exptl_absorpt_correction_type empirical
_exptl_absorpt_process_details 'SADABS - Bruker/Siemens'
_exptl_crystal_colour golden-yellow
_exptl_crystal_density_diffrn 1.370
_exptl_crystal_density_method 'not measured'
_exptl_crystal_description prism
_exptl_crystal_F_000 8560
_exptl_crystal_size_max 0.4
_exptl_crystal_size_mid 0.25
_exptl_crystal_size_min 0.13
_refine_diff_density_max 1.935
_refine_diff_density_min -0.767
_refine_diff_density_rms 0.152
_refine_ls_extinction_method none
_refine_ls_goodness_of_fit_ref 1.161
_refine_ls_hydrogen_treatment mixed
_refine_ls_matrix_type full
_refine_ls_number_parameters 561
_refine_ls_number_reflns 7305
_refine_ls_number_restraints 0
_refine_ls_restrained_S_all 1.161
_refine_ls_R_factor_all 0.0877
_refine_ls_R_factor_gt 0.0509
_refine_ls_shift/su_max 0.001
_refine_ls_shift/su_mean 0.000
_refine_ls_structure_factor_coef Fsqd
_refine_ls_weighting_details 'calc w=1/[\s^2^(Fo^2^)+(0.0849P)^2^+155.1827P] where P=(Fo^2^+2Fc^2^)/3'
_refine_ls_weighting_scheme calc
_refine_ls_wR_factor_gt 0.1495
_refine_ls_wR_factor_ref 0.1745
_reflns_number_gt 5163
_reflns_number_total 7305
_reflns_threshold_expression >2sigma(I)
_cod_data_source_file ic050557lsi20050411_062317_3.cif
_cod_data_source_block 2
_cod_original_cell_volume 20310(8)
_cod_original_sg_symbol_H-M 'I 41/a'
_cod_database_code 4309436

loop_
_symmetry_equiv_pos_as_xyz
'x, y, z'
'-x+1/2, -y, z+1/2'
'-y+3/4, x+1/4, z+1/4'
'y+3/4, -x+3/4, z+3/4'
'x+1/2, y+1/2, z+1/2'
'-x+1, -y+1/2, z+1'
'-y+5/4, x+3/4, z+3/4'
'y+5/4, -x+5/4, z+5/4'
'-x, -y, -z'
'x-1/2, y, -z-1/2'
'y-3/4, -x-1/4, -z-1/4'
'-y-3/4, x-3/4, -z-3/4'
'-x+1/2, -y+1/2, -z+1/2'
'x, y+1/2, -z'
'y-1/4, -x+1/4, -z+1/4'
'-y-1/4, x-1/4, -z-1/4'

loop_
_atom_site_label
_atom_site_type_symbol
_atom_site_fract_x
_atom_site_fract_y
_atom_site_fract_z
_atom_site_U_iso_or_equiv
_atom_site_adp_type
_atom_site_occupancy
_atom_site_symmetry_multiplicity
_atom_site_calc_flag
_atom_site_refinement_flags
_atom_site_disorder_assembly
_atom_site_disorder_group
Sm Sm 0.781276(15) 0.787742(15) 0.448663(19) 0.01860(18) Uani 1 1 d . . .
K K 0.80685(7) 0.64827(7) 0.28503(9) 0.0304(5) Uani 1 1 d . . .
P1 P 0.68870(8) 0.76777(8) 0.47988(10) 0.0214(5) Uani 1 1 d . . .
P2 P 0.69904(8) 0.84283(8) 0.56201(11) 0.0259(6) Uani 1 1 d . . .
N1 N 0.7184(2) 0.8115(2) 0.5060(3) 0.0218(17) Uani 1 1 d . . .
N2 N 0.7946(2) 0.7079(2) 0.4502(3) 0.0211(17) Uani 1 1 d . . .
N3 N 0.7809(2) 0.7878(2) 0.3455(3) 0.0169(15) Uani 1 1 d . . .
C1 C 0.8584(3) 0.8348(4) 0.4236(5) 0.038(3) Uani 1 1 d . . .
H1 H 0.8690 0.8316 0.3853 0.046 Uiso 1 1 calc R . .
C2 C 0.8702(3) 0.8074(3) 0.4692(5) 0.035(3) Uani 1 1 d . . .
H2 H 0.8902 0.7822 0.4676 0.043 Uiso 1 1 calc R . .
C3 C 0.8478(3) 0.8231(3) 0.5179(4) 0.033(2) Uani 1 1 d . . .
H3 H 0.8498 0.8105 0.5554 0.039 Uiso 1 1 calc R . .
C4 C 0.8222(3) 0.8599(3) 0.5021(4) 0.029(2) Uani 1 1 d . . .
H4 H 0.8034 0.8772 0.5269 0.035 Uiso 1 1 calc R . .
C5 C 0.8283(3) 0.8678(3) 0.4432(4) 0.031(2) Uani 1 1 d . . .
H5 H 0.8146 0.8911 0.4210 0.038 Uiso 1 1 calc R . .
C6 C 0.6327(3) 0.7855(3) 0.4540(4) 0.027(2) Uani 1 1 d . . .
C7 C 0.6034(3) 0.7521(4) 0.4362(5) 0.038(3) Uani 1 1 d . . .
H7 H 0.6113 0.7211 0.4409 0.046 Uiso 1 1 calc R . .
C8 C 0.5624(4) 0.7639(4) 0.4116(6) 0.056(3) Uani 1 1 d . . .
H8 H 0.5417 0.7407 0.4008 0.067 Uiso 1 1 calc R . .
C9 C 0.5513(4) 0.8080(4) 0.4025(5) 0.052(3) Uani 1 1 d . . .
H9 H 0.5234 0.8154 0.3845 0.063 Uiso 1 1 calc R . .
C10 C 0.5807(4) 0.8424(4) 0.4197(5) 0.047(3) Uani 1 1 d . . .
H10 H 0.5731 0.8734 0.4137 0.057 Uiso 1 1 calc R . .
C11 C 0.6211(3) 0.8305(3) 0.4457(4) 0.034(2) Uani 1 1 d . . .
H11 H 0.6413 0.8535 0.4581 0.041 Uiso 1 1 calc R . .
C12 C 0.6747(3) 0.7290(3) 0.5387(4) 0.028(2) Uani 1 1 d . . .
C13 C 0.7024(4) 0.6921(3) 0.5465(4) 0.036(3) Uani 1 1 d . . .
H13 H 0.7258 0.6860 0.5196 0.044 Uiso 1 1 calc R . .
C14 C 0.6967(5) 0.6639(4) 0.5929(5) 0.055(3) Uani 1 1 d . . .
H14 H 0.7164 0.6387 0.5981 0.066 Uiso 1 1 calc R . .
C15 C 0.6627(5) 0.6719(5) 0.6317(5) 0.065(4) Uani 1 1 d . . .
H15 H 0.6586 0.6522 0.6635 0.078 Uiso 1 1 calc R . .
C16 C 0.6343(5) 0.7087(4) 0.6245(5) 0.058(4) Uani 1 1 d . . .
H16 H 0.6108 0.7145 0.6514 0.070 Uiso 1 1 calc R . .
C17 C 0.6404(4) 0.7371(4) 0.5775(5) 0.046(3) Uani 1 1 d . . .
H17 H 0.6208 0.7623 0.5722 0.055 Uiso 1 1 calc R . .
C18 C 0.7093(3) 0.9022(3) 0.5412(4) 0.026(2) Uani 1 1 d . . .
C19 C 0.7233(3) 0.9154(3) 0.4872(4) 0.027(2) Uani 1 1 d . . .
H19 H 0.7312 0.8929 0.4599 0.032 Uiso 1 1 calc R . .
C20 C 0.7263(3) 0.9602(3) 0.4719(5) 0.037(3) Uani 1 1 d . . .
H20 H 0.7359 0.9682 0.4343 0.044 Uiso 1 1 calc R . .
C21 C 0.7154(3) 0.9940(4) 0.5112(5) 0.041(3) Uani 1 1 d . . .
H21 H 0.7182 1.0250 0.5012 0.049 Uiso 1 1 calc R . .
C22 C 0.7008(3) 0.9816(3) 0.5644(5) 0.038(3) Uani 1 1 d . . .
H22 H 0.6928 1.0044 0.5912 0.046 Uiso 1 1 calc R . .
C23 C 0.6972(3) 0.9364(3) 0.5804(4) 0.031(2) Uani 1 1 d . . .
H23 H 0.6867 0.9286 0.6176 0.037 Uiso 1 1 calc R . .
C24 C 0.7428(3) 0.8328(3) 0.6175(4) 0.029(2) Uani 1 1 d . . .
C25 C 0.7639(3) 0.8658(3) 0.6500(4) 0.034(2) Uani 1 1 d . . .
H25 H 0.7607 0.8968 0.6396 0.041 Uiso 1 1 calc R . .
C26 C 0.7898(4) 0.8543(4) 0.6980(4) 0.041(3) Uani 1 1 d . . .
H26 H 0.8040 0.8774 0.7200 0.050 Uiso 1 1 calc R . .
C27 C 0.7945(4) 0.8096(4) 0.7132(5) 0.047(3) Uani 1 1 d . . .
H27 H 0.8117 0.8017 0.7461 0.056 Uiso 1 1 calc R . .
C28 C 0.7745(4) 0.7763(4) 0.6809(5) 0.050(3) Uani 1 1 d . . .
H28 H 0.7783 0.7453 0.6907 0.060 Uiso 1 1 calc R . .
C29 C 0.7488(4) 0.7885(4) 0.6341(4) 0.041(3) Uani 1 1 d . . .
H29 H 0.7346 0.7653 0.6124 0.050 Uiso 1 1 calc R . .
C30 C 0.8317(3) 0.6966(3) 0.4861(4) 0.030(2) Uani 1 1 d . . .
C31 C 0.8712(3) 0.6766(3) 0.4659(5) 0.039(3) Uani 1 1 d . . .
H31 H 0.8733 0.6690 0.4264 0.046 Uiso 1 1 calc R . .
C32 C 0.9070(4) 0.6677(4) 0.5008(6) 0.056(3) Uani 1 1 d . . .
H32 H 0.9333 0.6532 0.4861 0.067 Uiso 1 1 calc R . .
C33 C 0.9046(5) 0.6800(5) 0.5579(7) 0.077(5) Uani 1 1 d . . .
H33 H 0.9294 0.6733 0.5825 0.092 Uiso 1 1 calc R . .
C34 C 0.8673(5) 0.7016(5) 0.5797(6) 0.069(4) Uani 1 1 d . . .
H34 H 0.8664 0.7111 0.6186 0.083 Uiso 1 1 calc R . .
C35 C 0.8307(4) 0.7093(4) 0.5431(5) 0.045(3) Uani 1 1 d . . .
H35 H 0.8044 0.7237 0.5578 0.054 Uiso 1 1 calc R . .
C36 C 0.7738(3) 0.6729(3) 0.4203(4) 0.024(2) Uani 1 1 d . . .
C37 C 0.7852(3) 0.6264(3) 0.4263(4) 0.031(2) Uani 1 1 d . . .
H37 H 0.8099 0.6180 0.4503 0.038 Uiso 1 1 calc R . .
C38 C 0.7613(3) 0.5935(3) 0.3982(4) 0.033(2) Uani 1 1 d . . .
H38 H 0.7697 0.5627 0.4031 0.039 Uiso 1 1 calc R . .
C39 C 0.7250(3) 0.6040(3) 0.3626(4) 0.034(2) Uani 1 1 d . . .
H39 H 0.7085 0.5808 0.3436 0.041 Uiso 1 1 calc R . .
C40 C 0.7136(3) 0.6490(3) 0.3556(4) 0.028(2) Uani 1 1 d . . .
H40 H 0.6887 0.6570 0.3319 0.033 Uiso 1 1 calc R . .
C41 C 0.7383(3) 0.6827(3) 0.3827(4) 0.025(2) Uani 1 1 d . . .
H41 H 0.7308 0.7135 0.3755 0.030 Uiso 1 1 calc R . .
C42 C 0.8117(3) 0.7669(3) 0.3091(4) 0.019(2) Uani 1 1 d . . .
C43 C 0.8068(3) 0.7666(3) 0.2498(4) 0.020(2) Uani 1 1 d . . .
H43 H 0.7816 0.7816 0.2329 0.024 Uiso 1 1 calc R . .
C44 C 0.8380(3) 0.7450(3) 0.2148(4) 0.030(2) Uani 1 1 d . . .
H44 H 0.8339 0.7456 0.1744 0.036 Uiso 1 1 calc R . .
C45 C 0.8745(3) 0.7226(3) 0.2373(4) 0.033(2) Uani 1 1 d . . .
H45 H 0.8959 0.7082 0.2129 0.040 Uiso 1 1 calc R . .
C46 C 0.8799(3) 0.7214(3) 0.2957(5) 0.031(2) Uani 1 1 d . . .
H46 H 0.9049 0.7057 0.3119 0.038 Uiso 1 1 calc R . .
C47 C 0.8488(3) 0.7432(3) 0.3315(4) 0.027(2) Uani 1 1 d . . .
H47 H 0.8529 0.7419 0.3719 0.032 Uiso 1 1 calc R . .
C48 C 0.7627(3) 0.8295(3) 0.3307(3) 0.0170(19) Uani 1 1 d . . .
C49 C 0.7204(3) 0.8415(3) 0.3534(4) 0.024(2) Uani 1 1 d . . .
H49 H 0.7036 0.8197 0.3746 0.028 Uiso 1 1 calc R . .
C50 C 0.7975(3) 0.6150(3) 0.1544(4) 0.024(2) Uani 1 1 d . . .
H50 H 0.8260 0.6077 0.1378 0.028 Uiso 1 1 calc R . .
C51 C 0.7748(3) 0.5828(3) 0.1855(4) 0.025(2) Uani 1 1 d . . .
H51 H 0.7869 0.5533 0.1906 0.030 Uiso 1 1 calc R . .
C52 C 0.7331(3) 0.5951(3) 0.2094(4) 0.025(2) Uani 1 1 d . . .
H52 H 0.7170 0.5734 0.2317 0.030 Uiso 1 1 calc R . .
C53 C 0.7143(3) 0.6377(3) 0.2018(4) 0.021(2) Uani 1 1 d . . .
H53 H 0.6858 0.6447 0.2186 0.025 Uiso 1 1 calc R . .
O1 O 0.6058(5) 0.8282(6) 0.7954(7) 0.145(5) Uiso 1 1 d . . .
C54 C 0.6352(10) 0.8708(9) 0.7918(12) 0.169(10) Uiso 1 1 d . . .
H54A H 0.6163 0.8980 0.7850 0.202 Uiso 1 1 calc R . .
H54B H 0.6526 0.8752 0.8277 0.202 Uiso 1 1 calc R . .
C55 C 0.6623(10) 0.8635(10) 0.7485(13) 0.173(11) Uiso 1 1 d . . .
H55A H 0.6941 0.8623 0.7618 0.207 Uiso 1 1 calc R . .
H55B H 0.6594 0.8881 0.7200 0.207 Uiso 1 1 calc R . .
C56 C 0.6490(9) 0.8188(9) 0.7221(12) 0.159(10) Uiso 1 1 d . . .
H56A H 0.6453 0.8229 0.6803 0.191 Uiso 1 1 calc R . .
H56B H 0.6738 0.7967 0.7283 0.191 Uiso 1 1 calc R . .
C57 C 0.6115(10) 0.8023(10) 0.7433(13) 0.182(11) Uiso 1 1 d . . .
H57A H 0.6145 0.7695 0.7517 0.219 Uiso 1 1 calc R . .
H57B H 0.5857 0.8070 0.7168 0.219 Uiso 1 1 calc R . .

loop_
_atom_site_aniso_label
_atom_site_aniso_U_11
_atom_site_aniso_U_22
_atom_site_aniso_U_33
_atom_site_aniso_U_23
_atom_site_aniso_U_13
_atom_site_aniso_U_12
Sm 0.0179(3) 0.0168(3) 0.0211(3) -0.0024(2) 0.0000(2) -0.0022(2)
K 0.0329(12) 0.0270(12) 0.0314(12) -0.0015(9) -0.0035(10) -0.0005(10)
P1 0.0210(13) 0.0204(13) 0.0230(13) -0.0008(10) 0.0018(10) -0.0057(10)
P2 0.0266(14) 0.0260(14) 0.0250(13) -0.0044(11) 0.0041(11) -0.0022(11)
N1 0.027(4) 0.014(4) 0.025(4) -0.003(3) 0.003(3) -0.002(3)
N2 0.020(4) 0.021(4) 0.022(4) 0.002(3) -0.002(3) 0.004(3)
N3 0.020(4) 0.016(4) 0.014(4) -0.002(3) -0.001(3) -0.003(3)
C1 0.028(6) 0.044(7) 0.042(6) -0.014(6) 0.010(5) -0.022(5)
C2 0.019(5) 0.021(5) 0.066(8) -0.006(5) -0.007(5) -0.002(4)
C3 0.032(6) 0.029(6) 0.036(6) -0.003(5) -0.013(5) -0.009(5)
C4 0.019(5) 0.030(6) 0.039(6) -0.014(5) -0.002(4) -0.006(4)
C5 0.036(6) 0.026(5) 0.032(6) 0.008(5) -0.003(5) -0.009(5)
C6 0.023(5) 0.024(5) 0.034(6) -0.003(4) 0.007(4) -0.004(4)
C7 0.021(6) 0.032(6) 0.062(8) -0.010(5) -0.002(5) -0.005(5)
C8 0.027(6) 0.049(8) 0.092(10) -0.017(7) -0.008(6) -0.011(6)
C9 0.026(6) 0.064(9) 0.067(9) -0.003(7) -0.009(6) 0.003(6)
C10 0.041(7) 0.039(7) 0.062(8) 0.006(6) -0.010(6) 0.006(6)
C11 0.021(5) 0.036(6) 0.044(6) 0.003(5) -0.001(5) -0.006(5)
C12 0.036(6) 0.025(5) 0.023(5) -0.002(4) 0.004(4) -0.010(5)
C13 0.041(6) 0.030(6) 0.038(6) 0.008(5) 0.005(5) -0.010(5)
C14 0.072(9) 0.032(7) 0.061(8) 0.009(6) -0.002(7) -0.006(6)
C15 0.102(12) 0.051(8) 0.041(8) 0.015(6) 0.009(8) -0.023(8)
C16 0.084(10) 0.048(8) 0.042(7) 0.001(6) 0.023(7) -0.006(7)
C17 0.057(8) 0.040(7) 0.040(7) 0.002(5) 0.017(6) -0.008(6)
C18 0.017(5) 0.027(5) 0.035(6) -0.009(4) -0.003(4) 0.003(4)
C19 0.025(5) 0.025(5) 0.031(6) -0.003(4) -0.010(4) 0.003(4)
C20 0.035(6) 0.036(6) 0.040(6) 0.006(5) -0.010(5) 0.007(5)
C21 0.031(6) 0.028(6) 0.062(8) -0.003(6) -0.007(6) 0.002(5)
C22 0.034(6) 0.024(6) 0.057(8) -0.020(5) -0.003(5) 0.009(5)
C23 0.025(5) 0.034(6) 0.035(6) -0.007(5) 0.000(4) 0.007(5)
C24 0.035(6) 0.036(6) 0.017(5) -0.005(4) 0.005(4) 0.000(5)
C25 0.041(6) 0.032(6) 0.030(6) -0.005(5) -0.002(5) 0.001(5)
C26 0.051(7) 0.040(7) 0.033(6) -0.013(5) -0.010(5) 0.004(5)
C27 0.050(7) 0.062(8) 0.029(6) 0.002(6) -0.012(5) 0.009(6)
C28 0.071(9) 0.043(7) 0.036(7) 0.006(5) -0.016(6) 0.000(6)
C29 0.056(7) 0.034(6) 0.034(6) -0.006(5) -0.013(5) 0.001(5)
C30 0.038(6) 0.017(5) 0.035(6) 0.005(4) -0.005(5) 0.000(4)
C31 0.032(6) 0.031(6) 0.053(7) -0.001(5) -0.007(5) 0.002(5)
C32 0.038(7) 0.048(8) 0.081(10) 0.000(7) -0.026(7) 0.010(6)
C33 0.063(10) 0.076(10) 0.093(13) 0.013(9) -0.052(9) -0.003(8)
C34 0.078(11) 0.083(11) 0.046(8) 0.007(7) -0.040(8) -0.019(9)
C35 0.058(8) 0.042(7) 0.034(7) 0.003(5) -0.003(6) 0.001(6)
C36 0.028(5) 0.025(5) 0.019(5) 0.003(4) 0.006(4) 0.006(4)
C37 0.040(6) 0.026(6) 0.028(6) 0.007(4) -0.004(5) 0.001(5)
C38 0.042(6) 0.019(5) 0.038(6) 0.007(5) 0.002(5) -0.004(5)
C39 0.038(6) 0.034(6) 0.030(6) 0.004(5) -0.003(5) -0.009(5)
C40 0.030(6) 0.032(6) 0.022(5) 0.004(4) 0.001(4) -0.001(4)
C41 0.031(6) 0.022(5) 0.021(5) 0.008(4) 0.000(4) 0.005(4)
C42 0.020(5) 0.012(4) 0.026(5) -0.002(4) 0.000(4) -0.003(4)
C43 0.023(5) 0.017(5) 0.021(5) -0.003(4) -0.004(4) -0.003(4)
C44 0.037(6) 0.027(5) 0.025(5) -0.005(4) -0.003(5) -0.004(5)
C45 0.033(6) 0.034(6) 0.033(6) -0.009(5) 0.012(5) -0.007(5)
C46 0.021(5) 0.019(5) 0.054(7) -0.001(5) 0.002(5) 0.006(4)
C47 0.032(6) 0.023(5) 0.025(5) 0.000(4) -0.004(4) 0.001(4)
C48 0.016(5) 0.022(5) 0.013(4) -0.006(4) -0.006(4) 0.001(4)
C49 0.032(6) 0.020(5) 0.019(5) 0.002(4) -0.005(4) -0.003(4)
C50 0.023(5) 0.031(6) 0.017(5) -0.008(4) -0.005(4) 0.005(4)
C51 0.029(5) 0.021(5) 0.026(5) -0.002(4) -0.007(4) 0.002(4)
C52 0.036(6) 0.018(5) 0.022(5) 0.000(4) -0.004(4) -0.006(4)
C53 0.022(5) 0.017(5) 0.023(5) 0.003(4) -0.004(4) 0.000(4)

loop_
_atom_type_symbol
_atom_type_description
_atom_type_scat_dispersion_real
_atom_type_scat_dispersion_imag
_atom_type_scat_source
C C 0.0033 0.0016 'International Tables Vol C Tables 4.2.6.8 and 6.1.1.4'
H H 0.0000 0.0000 'International Tables Vol C Tables 4.2.6.8 and 6.1.1.4'
N N 0.0061 0.0033 'International Tables Vol C Tables 4.2.6.8 and 6.1.1.4'
O O 0.0106 0.0060 'International Tables Vol C Tables 4.2.6.8 and 6.1.1.4'
P P 0.1023 0.0942 'International Tables Vol C Tables 4.2.6.8 and 6.1.1.4'
K K 0.2009 0.2494 'International Tables Vol C Tables 4.2.6.8 and 6.1.1.4'
Sm Sm -0.1638 3.4418 'International Tables Vol C Tables 4.2.6.8 and 6.1.1.4'

loop_
_geom_angle_atom_site_label_1
_geom_angle_atom_site_label_2
_geom_angle_atom_site_label_3
_geom_angle
_geom_angle_site_symmetry_1
_geom_angle_site_symmetry_3
_geom_angle_publ_flag
N2 Sm N1 114.1(2) . . ?
N2 Sm N3 91.0(2) . . ?
N1 Sm N3 123.7(2) . . ?
N2 Sm C1 111.6(3) . . ?
N1 Sm C1 128.2(3) . . ?
N3 Sm C1 77.8(3) . . ?
N2 Sm C2 92.8(3) . . ?
N1 Sm C2 125.8(3) . . ?
N3 Sm C2 100.3(3) . . ?
C1 Sm C2 29.2(3) . . ?
N2 Sm C5 140.1(3) . . ?
N1 Sm C5 99.5(3) . . ?
N3 Sm C5 87.4(3) . . ?
C1 Sm C5 29.6(3) . . ?
C2 Sm C5 48.6(3) . . ?
N2 Sm C4 133.3(3) . . ?
N1 Sm C4 82.0(3) . . ?
N3 Sm C4 117.0(3) . . ?
C1 Sm C4 48.4(3) . . ?
C2 Sm C4 48.2(3) . . ?
C5 Sm C4 29.6(3) . . ?
N2 Sm C3 104.3(3) . . ?
N1 Sm C3 96.6(3) . . ?
N3 Sm C3 126.2(3) . . ?
C1 Sm C3 48.5(3) . . ?
C2 Sm C3 29.5(3) . . ?
C5 Sm C3 48.6(3) . . ?
C4 Sm C3 29.0(3) . . ?
N2 Sm P1 87.16(18) . . ?
N1 Sm P1 35.42(17) . . ?
N3 Sm P1 104.38(17) . . ?
C1 Sm P1 161.2(2) . . ?
C2 Sm P1 155.3(2) . . ?
C5 Sm P1 131.7(2) . . ?
C4 Sm P1 117.4(2) . . ?
C3 Sm P1 127.2(2) . . ?
N2 Sm C48 116.1(2) . . ?
N1 Sm C48 104.2(2) . . ?
N3 Sm C48 26.0(2) . . ?
C1 Sm C48 75.7(3) . . ?
C2 Sm C48 104.1(3) . . ?
C5 Sm C48 72.7(3) . . ?
C4 Sm C48 100.0(3) . . ?
C3 Sm C48 120.2(3) . . ?
P1 Sm C48 97.97(16) . . ?
C46 K C5 87.2(3) . 16_756 ?
C46 K C51 134.5(3) . . ?
C5 K C51 85.8(3) 16_756 . ?
C46 K C45 25.3(3) . . ?
C5 K C45 93.9(3) 16_756 . ?
C51 K C45 110.7(3) . . ?
C46 K C40 123.9(3) . . ?
C5 K C40 122.7(3) 16_756 . ?
C51 K C40 97.1(2) . . ?
C45 K C40 135.7(3) . . ?
C46 K C41 99.4(3) . . ?
C5 K C41 123.4(2) 16_756 . ?
C51 K C41 121.7(2) . . ?
C45 K C41 115.3(2) . . ?
C40 K C41 24.9(2) . . ?
C46 K C52 150.1(3) . . ?
C5 K C52 104.6(3) 16_756 . ?
C51 K C52 25.3(2) . . ?
C45 K C52 125.0(3) . . ?
C40 K C52 72.7(2) . . ?
C41 K C52 96.7(2) . . ?
C46 K C50 110.7(3) . . ?
C5 K C50 90.8(2) 16_756 . ?
C51 K C50 24.8(2) . . ?
C45 K C50 86.2(2) . . ?
C40 K C50 114.5(2) . . ?
C41 K C50 135.6(2) . . ?
C52 K C50 43.3(2) . . ?
C46 K C47 25.4(2) . . ?
C5 K C47 104.4(3) 16_756 . ?
C51 K C47 152.3(2) . . ?
C45 K C47 43.9(2) . . ?
C40 K C47 98.6(2) . . ?
C41 K C47 74.4(2) . . ?
C52 K C47 149.6(2) . . ?
C50 K C47 127.8(2) . . ?
C46 K C39 138.8(3) . . ?
C5 K C39 100.0(3) 16_756 . ?
C51 K C39 86.6(3) . . ?
C45 K C39 158.6(3) . . ?
C40 K C39 24.5(2) . . ?
C41 K C39 43.3(2) . . ?
C52 K C39 67.0(2) . . ?
C50 K C39 109.7(3) . . ?
C47 K C39 116.0(3) . . ?
C46 K C49 100.6(3) . 13_665 ?
C5 K C49 113.2(2) 16_756 13_665 ?
C51 K C49 43.5(2) . 13_665 ?
C45 K C49 75.5(2) . 13_665 ?
C40 K C49 106.8(2) . 13_665 ?
C41 K C49 120.3(2) . 13_665 ?
C52 K C49 49.5(2) . 13_665 ?
C50 K C49 24.6(2) . 13_665 ?
C47 K C49 109.7(2) . 13_665 ?
C39 K C49 113.0(2) . 13_665 ?
C46 K C53 133.1(2) . . ?
C5 K C53 128.2(2) 16_756 . ?
C51 K C53 43.7(2) . . ?
C45 K C53 111.9(2) . . ?
C40 K C53 66.4(2) . . ?
C41 K C53 85.8(2) . . ?
C52 K C53 24.1(2) . . ?
C50 K C53 49.8(2) . . ?
C47 K C53 125.6(2) . . ?
C39 K C53 71.6(2) . . ?
C49 K C53 41.9(2) 13_665 . ?
N1 P1 C12 109.1(4) . . ?
N1 P1 C6 111.8(4) . . ?
C12 P1 C6 102.8(4) . . ?
N1 P1 Sm 55.8(3) . . ?
C12 P1 Sm 122.0(3) . . ?
C6 P1 Sm 135.3(3) . . ?
N1 P2 C18 105.1(4) . . ?
N1 P2 C24 102.4(4) . . ?
C18 P2 C24 102.8(4) . . ?
P1 N1 P2 121.5(4) . . ?
P1 N1 Sm 88.7(3) . . ?
P2 N1 Sm 148.2(4) . . ?
C36 N2 C30 117.4(7) . . ?
C36 N2 Sm 130.8(6) . . ?
C30 N2 Sm 111.7(5) . . ?
C48 N3 C42 119.8(7) . . ?
C48 N3 Sm 104.6(5) . . ?
C42 N3 Sm 127.5(5) . . ?
C2 C1 C5 108.5(9) . . ?
C2 C1 Sm 75.4(6) . . ?
C5 C1 Sm 75.8(5) . . ?
C1 C2 C3 108.4(9) . . ?
C1 C2 Sm 75.4(6) . . ?
C3 C2 Sm 76.0(5) . . ?
C4 C3 C2 107.6(9) . . ?
C4 C3 Sm 75.5(5) . . ?
C2 C3 Sm 74.5(5) . . ?
C3 C4 C5 108.9(9) . . ?
C3 C4 Sm 75.5(5) . . ?
C5 C4 Sm 75.0(5) . . ?
C3 C4 K 105.9(6) . 11_676 ?
C5 C4 K 63.4(5) . 11_676 ?
Sm C4 K 136.6(3) . 11_676 ?
C1 C5 C4 106.6(9) . . ?
C1 C5 Sm 74.6(5) . . ?
C4 C5 Sm 75.3(5) . . ?
C1 C5 K 97.5(6) . 11_676 ?
C4 C5 K 92.6(6) . 11_676 ?
Sm C5 K 162.6(4) . 11_676 ?
C7 C6 C11 119.3(9) . . ?
C7 C6 P1 117.5(7) . . ?
C11 C6 P1 122.8(7) . . ?
C6 C7 C8 119.7(10) . . ?
C9 C8 C7 121.1(11) . . ?
C8 C9 C10 120.2(11) . . ?
C11 C10 C9 118.4(11) . . ?
C6 C11 C10 121.3(10) . . ?
C13 C12 C17 119.2(9) . . ?
C13 C12 P1 117.3(7) . . ?
C17 C12 P1 123.3(8) . . ?
C14 C13 C12 120.7(10) . . ?
C15 C14 C13 120.2(12) . . ?
C14 C15 C16 120.0(11) . . ?
C15 C16 C17 119.4(12) . . ?
C12 C17 C16 120.5(11) . . ?
C19 C18 C23 117.7(9) . . ?
C19 C18 P2 123.9(7) . . ?
C23 C18 P2 118.0(7) . . ?
C20 C19 C18 121.9(9) . . ?
C19 C20 C21 120.2(10) . . ?
C22 C21 C20 118.8(10) . . ?
C21 C22 C23 121.7(10) . . ?
C22 C23 C18 119.7(10) . . ?
C29 C24 C25 117.2(9) . . ?
C29 C24 P2 116.0(8) . . ?
C25 C24 P2 125.7(8) . . ?
C24 C25 C26 121.0(10) . . ?
C27 C26 C25 119.7(10) . . ?
C28 C27 C26 120.1(10) . . ?
C27 C28 C29 119.1(11) . . ?
C28 C29 C24 122.8(10) . . ?
C35 C30 C31 117.4(10) . . ?
C35 C30 N2 119.1(9) . . ?
C31 C30 N2 123.3(9) . . ?
C32 C31 C30 122.1(11) . . ?
C31 C32 C33 119.1(13) . . ?
C34 C33 C32 121.3(12) . . ?
C33 C34 C35 118.1(13) . . ?
C30 C35 C34 121.9(12) . . ?
N2 C36 C41 119.5(8) . . ?
N2 C36 C37 124.3(8) . . ?
C41 C36 C37 116.1(9) . . ?
N2 C36 K 120.1(5) . . ?
C41 C36 K 71.0(5) . . ?
C37 C36 K 79.4(5) . . ?
C38 C37 C36 121.0(9) . . ?
C38 C37 K 76.6(6) . . ?
C36 C37 K 76.5(5) . . ?
C37 C38 C39 121.8(9) . . ?
C37 C38 K 80.2(6) . . ?
C39 C38 K 74.5(6) . . ?
C40 C39 C38 118.2(9) . . ?
C40 C39 K 74.4(6) . . ?
C38 C39 K 81.4(6) . . ?
C39 C40 C41 120.6(9) . . ?
C39 C40 K 81.1(6) . . ?
C41 C40 K 77.8(5) . . ?
C40 C41 C36 122.2(9) . . ?
C40 C41 K 77.3(5) . . ?
C36 C41 K 84.7(5) . . ?
N3 C42 C43 122.9(8) . . ?
N3 C42 C47 120.3(8) . . ?
C43 C42 C47 116.7(8) . . ?
C44 C43 C42 121.3(9) . . ?
C45 C44 C43 121.2(9) . . ?
C45 C44 K 68.0(5) . . ?
C43 C44 K 85.7(5) . . ?
C44 C45 C46 119.0(9) . . ?
C44 C45 K 88.4(6) . . ?
C46 C45 K 72.9(6) . . ?
C45 C46 C47 120.4(9) . . ?
C45 C46 K 81.7(6) . . ?
C47 C46 K 84.9(6) . . ?
C46 C47 C42 121.3(9) . . ?
C46 C47 K 69.8(5) . . ?
C42 C47 K 90.5(5) . . ?
N3 C48 C49 118.6(8) . . ?
N3 C48 C53 123.9(8) . 13_665 ?
C49 C48 C53 117.3(8) . 13_665 ?
N3 C48 Sm 49.5(4) . . ?
C49 C48 Sm 85.6(5) . . ?
C53 C48 Sm 132.5(6) 13_665 . ?
N3 C48 K 126.5(5) . 13_665 ?
C49 C48 K 73.6(5) . 13_665 ?
C53 C48 K 74.6(5) 13_665 13_665 ?
Sm C48 K 152.2(3) . 13_665 ?
C50 C49 C48 121.3(8) 13_665 . ?
C50 C49 K 72.6(5) 13_665 13_665 ?
C48 C49 K 82.7(5) . 13_665 ?
C51 C50 C49 121.3(9) . 13_665 ?
C51 C50 K 75.6(5) . . ?
C49 C50 K 82.9(5) 13_665 . ?
C50 C51 C52 117.5(9) . . ?
C50 C51 K 79.6(5) . . ?
C52 C51 K 79.2(5) . . ?
C53 C52 C51 122.4(9) . . ?
C53 C52 K 84.2(5) . . ?
C51 C52 K 75.5(5) . . ?
C52 C53 C48 120.2(8) . 13_665 ?
C52 C53 K 71.7(5) . . ?
C48 C53 K 81.7(5) 13_665 . ?
C57 O1 C54 108.9(19) . . ?
C55 C54 O1 105(2) . . ?
C54 C55 C56 108(3) . . ?
C57 C56 C55 113(3) . . ?
C56 C57 O1 103(3) . . ?

loop_
_geom_bond_atom_site_label_1
_geom_bond_atom_site_label_2
_geom_bond_distance
_geom_bond_site_symmetry_2
_geom_bond_publ_flag
Sm N2 2.388(7) . ?
Sm N1 2.390(7) . ?
Sm N3 2.405(7) . ?
Sm C1 2.729(9) . ?
Sm C2 2.729(9) . ?
Sm C5 2.743(9) . ?
Sm C4 2.747(9) . ?
Sm C3 2.748(9) . ?
Sm P1 2.888(2) . ?
Sm C48 3.062(8) . ?
K C46 3.061(9) . ?
K C5 3.077(9) 16_756 ?
K C51 3.165(9) . ?
K C45 3.169(10) . ?
K C40 3.205(9) . ?
K C41 3.211(9) . ?
K C52 3.211(9) . ?
K C50 3.213(9) . ?
K C47 3.249(9) . ?
K C39 3.288(10) . ?
K C49 3.341(9) 13_665 ?
K C53 3.365(9) . ?
P1 N1 1.674(7) . ?
P1 C12 1.834(9) . ?
P1 C6 1.835(10) . ?
P2 N1 1.701(7) . ?
P2 C18 1.843(10) . ?
P2 C24 1.852(10) . ?
N2 C36 1.391(12) . ?
N2 C30 1.420(12) . ?
N3 C48 1.386(11) . ?
N3 C42 1.388(11) . ?
C1 C2 1.378(15) . ?
C1 C5 1.397(14) . ?
C2 C3 1.394(14) . ?
C3 C4 1.376(14) . ?
C4 C5 1.404(13) . ?
C4 K 3.438(9) 11_676 ?
C5 K 3.077(9) 11_676 ?
C6 C7 1.376(13) . ?
C6 C11 1.384(13) . ?
C7 C8 1.383(15) . ?
C8 C9 1.361(17) . ?
C9 C10 1.395(16) . ?
C10 C11 1.385(14) . ?
C12 C13 1.375(14) . ?
C12 C17 1.377(14) . ?
C13 C14 1.375(15) . ?
C14 C15 1.373(18) . ?
C15 C16 1.379(18) . ?
C16 C17 1.392(16) . ?
C18 C19 1.381(13) . ?
C18 C23 1.407(13) . ?
C19 C20 1.372(13) . ?
C20 C21 1.391(15) . ?
C21 C22 1.363(15) . ?
C22 C23 1.388(14) . ?
C24 C29 1.375(14) . ?
C24 C25 1.384(13) . ?
C25 C26 1.395(14) . ?
C26 C27 1.374(15) . ?
C27 C28 1.372(16) . ?
C28 C29 1.375(15) . ?
C30 C35 1.381(14) . ?
C30 C31 1.387(14) . ?
C31 C32 1.360(15) . ?
C32 C33 1.38(2) . ?
C33 C34 1.37(2) . ?
C34 C35 1.394(16) . ?
C36 C41 1.396(13) . ?
C36 C37 1.420(13) . ?
C37 C38 1.367(13) . ?
C38 C39 1.390(14) . ?
C39 C40 1.380(13) . ?
C40 C41 1.385(13) . ?
C42 C43 1.391(12) . ?
C42 C47 1.400(12) . ?
C43 C44 1.386(13) . ?
C44 C45 1.369(14) . ?
C45 C46 1.371(14) . ?
C46 C47 1.398(13) . ?
C48 C49 1.400(12) . ?
C48 C53 1.407(12) 13_665 ?
C48 K 3.454(8) 13_665 ?
C49 C50 1.400(12) 13_665 ?
C49 K 3.341(9) 13_665 ?
C50 C51 1.370(13) . ?
C50 C49 1.400(12) 13_665 ?
C51 C52 1.400(13) . ?
C52 C53 1.384(12) . ?
C53 C48 1.407(12) 13_665 ?
O1 C57 1.44(3) . ?
O1 C54 1.53(3) . ?
C54 C55 1.31(3) . ?
C55 C56 1.51(3) . ?
C56 C57 1.31(3) . ?

loop_
_geom_torsion_atom_site_label_1
_geom_torsion_atom_site_label_2
_geom_torsion_atom_site_label_3
_geom_torsion_atom_site_label_4
_geom_torsion
_geom_torsion_site_symmetry_1
_geom_torsion_site_symmetry_2
_geom_torsion_site_symmetry_3
_geom_torsion_site_symmetry_4
_geom_torsion_publ_flag
N2 Sm P1 N1 140.7(3) . . . . ?
N3 Sm P1 N1 -129.0(3) . . . . ?
C1 Sm P1 N1 -34.6(8) . . . . ?
C2 Sm P1 N1 50.2(6) . . . . ?
C5 Sm P1 N1 -29.4(4) . . . . ?
C4 Sm P1 N1 2.4(4) . . . . ?
C3 Sm P1 N1 34.9(4) . . . . ?
C48 Sm P1 N1 -103.3(3) . . . . ?
N2 Sm P1 C12 48.3(4) . . . . ?
N1 Sm P1 C12 -92.4(5) . . . . ?
N3 Sm P1 C12 138.6(4) . . . . ?
C1 Sm P1 C12 -127.0(8) . . . . ?
C2 Sm P1 C12 -42.2(6) . . . . ?
C5 Sm P1 C12 -121.8(4) . . . . ?
C4 Sm P1 C12 -90.0(4) . . . . ?
C3 Sm P1 C12 -57.5(4) . . . . ?
C48 Sm P1 C12 164.3(4) . . . . ?
N2 Sm P1 C6 -131.9(5) . . . . ?
N1 Sm P1 C6 87.4(5) . . . . ?
N3 Sm P1 C6 -41.6(5) . . . . ?
C1 Sm P1 C6 52.8(9) . . . . ?
C2 Sm P1 C6 137.5(6) . . . . ?
C5 Sm P1 C6 57.9(5) . . . . ?
C4 Sm P1 C6 89.7(5) . . . . ?
C3 Sm P1 C6 122.2(5) . . . . ?
C48 Sm P1 C6 -15.9(5) . . . . ?
C12 P1 N1 P2 -53.3(6) . . . . ?
C6 P1 N1 P2 59.7(6) . . . . ?
Sm P1 N1 P2 -169.5(6) . . . . ?
C12 P1 N1 Sm 116.3(4) . . . . ?
C6 P1 N1 Sm -130.8(4) . . . . ?
C18 P2 N1 P1 -135.4(5) . . . . ?
C24 P2 N1 P1 117.5(5) . . . . ?
C18 P2 N1 Sm 64.7(8) . . . . ?
C24 P2 N1 Sm -42.4(8) . . . . ?
N2 Sm N1 P1 -43.8(4) . . . . ?
N3 Sm N1 P1 64.9(4) . . . . ?
C1 Sm N1 P1 166.6(3) . . . . ?
C2 Sm N1 P1 -156.7(3) . . . . ?
C5 Sm N1 P1 158.2(3) . . . . ?
C4 Sm N1 P1 -177.9(4) . . . . ?
C3 Sm N1 P1 -152.7(3) . . . . ?
C48 Sm N1 P1 83.8(3) . . . . ?
N2 Sm N1 P2 119.1(7) . . . . ?
N3 Sm N1 P2 -132.2(7) . . . . ?
C1 Sm N1 P2 -30.5(9) . . . . ?
C2 Sm N1 P2 6.2(9) . . . . ?
C5 Sm N1 P2 -38.9(8) . . . . ?
C4 Sm N1 P2 -15.0(8) . . . . ?
C3 Sm N1 P2 10.2(8) . . . . ?
P1 Sm N1 P2 162.9(10) . . . . ?
C48 Sm N1 P2 -113.3(8) . . . . ?
N1 Sm N2 C36 80.9(8) . . . . ?
N3 Sm N2 C36 -47.2(7) . . . . ?
C1 Sm N2 C36 -124.4(7) . . . . ?
C2 Sm N2 C36 -147.5(8) . . . . ?
C5 Sm N2 C36 -134.3(7) . . . . ?
C4 Sm N2 C36 -177.0(7) . . . . ?
C3 Sm N2 C36 -175.1(7) . . . . ?
P1 Sm N2 C36 57.2(7) . . . . ?
C48 Sm N2 C36 -40.3(8) . . . . ?
N1 Sm N2 C30 -102.8(6) . . . . ?
N3 Sm N2 C30 129.1(6) . . . . ?
C1 Sm N2 C30 51.9(7) . . . . ?
C2 Sm N2 C30 28.8(6) . . . . ?
C5 Sm N2 C30 42.0(8) . . . . ?
C4 Sm N2 C30 -0.7(8) . . . . ?
C3 Sm N2 C30 1.3(7) . . . . ?
P1 Sm N2 C30 -126.5(6) . . . . ?
C48 Sm N2 C30 136.0(6) . . . . ?
N2 Sm N3 C48 165.8(5) . . . . ?
N1 Sm N3 C48 45.7(6) . . . . ?
C1 Sm N3 C48 -82.3(5) . . . . ?
C2 Sm N3 C48 -101.2(5) . . . . ?
C5 Sm N3 C48 -54.1(5) . . . . ?
C4 Sm N3 C48 -53.1(6) . . . . ?
C3 Sm N3 C48 -85.6(6) . . . . ?
P1 Sm N3 C48 78.5(5) . . . . ?
N2 Sm N3 C42 -46.4(7) . . . . ?
N1 Sm N3 C42 -166.6(6) . . . . ?
C1 Sm N3 C42 65.4(7) . . . . ?
C2 Sm N3 C42 46.6(7) . . . . ?
C5 Sm N3 C42 93.7(7) . . . . ?
C4 Sm N3 C42 94.7(7) . . . . ?
C3 Sm N3 C42 62.2(7) . . . . ?
P1 Sm N3 C42 -133.7(6) . . . . ?
C48 Sm N3 C42 147.8(9) . . . . ?
N2 Sm C1 C2 -53.3(7) . . . . ?
N1 Sm C1 C2 96.9(7) . . . . ?
N3 Sm C1 C2 -139.5(6) . . . . ?
C5 Sm C1 C2 113.8(9) . . . . ?
C4 Sm C1 C2 76.1(7) . . . . ?
C3 Sm C1 C2 37.0(6) . . . . ?
P1 Sm C1 C2 121.7(8) . . . . ?
C48 Sm C1 C2 -166.1(7) . . . . ?
N2 Sm C1 C5 -167.1(6) . . . . ?
N1 Sm C1 C5 -16.9(8) . . . . ?
N3 Sm C1 C5 106.7(6) . . . . ?
C2 Sm C1 C5 -113.8(9) . . . . ?
C4 Sm C1 C5 -37.7(6) . . . . ?
C3 Sm C1 C5 -76.8(6) . . . . ?
P1 Sm C1 C5 7.8(12) . . . . ?
C48 Sm C1 C5 80.1(6) . . . . ?
C5 C1 C2 C3 -0.3(11) . . . . ?
Sm C1 C2 C3 -69.5(7) . . . . ?
C5 C1 C2 Sm 69.2(7) . . . . ?
N2 Sm C2 C1 131.7(6) . . . . ?
N1 Sm C2 C1 -105.7(6) . . . . ?
N3 Sm C2 C1 40.2(6) . . . . ?
C5 Sm C2 C1 -37.0(6) . . . . ?
C4 Sm C2 C1 -77.0(6) . . . . ?
C3 Sm C2 C1 -113.7(9) . . . . ?
P1 Sm C2 C1 -139.0(6) . . . . ?
C48 Sm C2 C1 13.9(7) . . . . ?
N2 Sm C2 C3 -114.6(6) . . . . ?
N1 Sm C2 C3 8.0(7) . . . . ?
N3 Sm C2 C3 153.9(6) . . . . ?
C1 Sm C2 C3 113.7(9) . . . . ?
C5 Sm C2 C3 76.7(6) . . . . ?
C4 Sm C2 C3 36.7(6) . . . . ?
P1 Sm C2 C3 -25.3(9) . . . . ?
C48 Sm C2 C3 127.6(6) . . . . ?
C1 C2 C3 C4 0.2(11) . . . . ?
Sm C2 C3 C4 -68.9(7) . . . . ?
C1 C2 C3 Sm 69.0(7) . . . . ?
N2 Sm C3 C4 -177.1(6) . . . . ?
N1 Sm C3 C4 -60.1(6) . . . . ?
N3 Sm C3 C4 80.9(7) . . . . ?
C1 Sm C3 C4 76.6(7) . . . . ?
C2 Sm C3 C4 113.3(9) . . . . ?
C5 Sm C3 C4 36.8(6) . . . . ?
P1 Sm C3 C4 -79.6(6) . . . . ?
C48 Sm C3 C4 50.5(7) . . . . ?
N2 Sm C3 C2 69.6(6) . . . . ?
N1 Sm C3 C2 -173.5(6) . . . . ?
N3 Sm C3 C2 -32.5(7) . . . . ?
C1 Sm C3 C2 -36.7(6) . . . . ?
C5 Sm C3 C2 -76.5(6) . . . . ?
C4 Sm C3 C2 -113.3(9) . . . . ?
P1 Sm C3 C2 167.0(5) . . . . ?
C48 Sm C3 C2 -62.8(7) . . . . ?
C2 C3 C4 C5 -0.1(11) . . . . ?
Sm C3 C4 C5 -68.3(7) . . . . ?
C2 C3 C4 Sm 68.2(7) . . . . ?
C2 C3 C4 K -66.8(8) . . . 11_676 ?
Sm C3 C4 K -135.0(4) . . . 11_676 ?
N2 Sm C4 C3 3.9(8) . . . . ?
N1 Sm C4 C3 119.5(6) . . . . ?
N3 Sm C4 C3 -116.6(6) . . . . ?
C1 Sm C4 C3 -76.9(7) . . . . ?
C2 Sm C4 C3 -37.3(6) . . . . ?
C5 Sm C4 C3 -114.5(9) . . . . ?
P1 Sm C4 C3 118.1(6) . . . . ?
C48 Sm C4 C3 -137.4(6) . . . . ?
N2 Sm C4 C5 118.4(6) . . . . ?
N1 Sm C4 C5 -125.9(6) . . . . ?
N3 Sm C4 C5 -2.0(7) . . . . ?
C1 Sm C4 C5 37.7(6) . . . . ?
C2 Sm C4 C5 77.2(6) . . . . ?
C3 Sm C4 C5 114.5(9) . . . . ?
P1 Sm C4 C5 -127.3(5) . . . . ?
C48 Sm C4 C5 -22.9(6) . . . . ?
N2 Sm C4 K 101.8(5) . . . 11_676 ?
N1 Sm C4 K -142.5(5) . . . 11_676 ?
N3 Sm C4 K -18.6(6) . . . 11_676 ?
C1 Sm C4 K 21.1(4) . . . 11_676 ?
C2 Sm C4 K 60.6(5) . . . 11_676 ?
C5 Sm C4 K -16.6(5) . . . 11_676 ?
C3 Sm C4 K 97.9(8) . . . 11_676 ?
P1 Sm C4 K -143.9(4) . . . 11_676 ?
C48 Sm C4 K -39.4(5) . . . 11_676 ?
C2 C1 C5 C4 0.2(11) . . . . ?
Sm C1 C5 C4 69.2(6) . . . . ?
C2 C1 C5 Sm -68.9(7) . . . . ?
C2 C1 C5 K 95.2(7) . . . 11_676 ?
Sm C1 C5 K 164.1(3) . . . 11_676 ?
C3 C4 C5 C1 -0.1(11) . . . . ?
Sm C4 C5 C1 -68.7(6) . . . . ?
K C4 C5 C1 98.7(7) 11_676 . . . ?
C3 C4 C5 Sm 68.6(7) . . . . ?
K C4 C5 Sm 167.3(3) 11_676 . . . ?
C3 C4 C5 K -98.8(7) . . . 11_676 ?
Sm C4 C5 K -167.3(3) . . . 11_676 ?
N2 Sm C5 C1 18.8(8) . . . . ?
N1 Sm C5 C1 166.6(6) . . . . ?
N3 Sm C5 C1 -69.6(6) . . . . ?
C2 Sm C5 C1 36.6(6) . . . . ?
C4 Sm C5 C1 112.2(9) . . . . ?
C3 Sm C5 C1 76.2(7) . . . . ?
P1 Sm C5 C1 -176.6(5) . . . . ?
C48 Sm C5 C1 -91.4(6) . . . . ?
N2 Sm C5 C4 -93.4(7) . . . . ?
N1 Sm C5 C4 54.4(6) . . . . ?
N3 Sm C5 C4 178.2(6) . . . . ?
C1 Sm C5 C4 -112.2(9) . . . . ?
C2 Sm C5 C4 -75.6(6) . . . . ?
C3 Sm C5 C4 -36.0(6) . . . . ?
P1 Sm C5 C4 71.2(6) . . . . ?
C48 Sm C5 C4 156.4(6) . . . . ?
N2 Sm C5 K -46.3(15) . . . 11_676 ?
N1 Sm C5 K 101.5(13) . . . 11_676 ?
N3 Sm C5 K -134.7(13) . . . 11_676 ?
C1 Sm C5 K -65.1(13) . . . 11_676 ?
C2 Sm C5 K -28.5(12) . . . 11_676 ?
C4 Sm C5 K 47.1(12) . . . 11_676 ?
C3 Sm C5 K 11.1(12) . . . 11_676 ?
P1 Sm C5 K 118.3(12) . . . 11_676 ?
C48 Sm C5 K -156.5(14) . . . 11_676 ?
N1 P1 C6 C7 -174.3(8) . . . . ?
C12 P1 C6 C7 -57.4(9) . . . . ?
Sm P1 C6 C7 122.8(7) . . . . ?
N1 P1 C6 C11 13.1(10) . . . . ?
C12 P1 C6 C11 130.0(8) . . . . ?
Sm P1 C6 C11 -49.8(10) . . . . ?
C11 C6 C7 C8 -1.4(16) . . . . ?
P1 C6 C7 C8 -174.2(9) . . . . ?
C6 C7 C8 C9 2.5(19) . . . . ?
C7 C8 C9 C10 -2(2) . . . . ?
C8 C9 C10 C11 0.2(19) . . . . ?
C7 C6 C11 C10 -0.3(16) . . . . ?
P1 C6 C11 C10 172.2(8) . . . . ?
C9 C10 C11 C6 0.9(17) . . . . ?
N1 P1 C12 C13 -96.9(8) . . . . ?
C6 P1 C12 C13 144.3(8) . . . . ?
Sm P1 C12 C13 -35.8(9) . . . . ?
N1 P1 C12 C17 77.8(9) . . . . ?
C6 P1 C12 C17 -41.0(10) . . . . ?
Sm P1 C12 C17 138.8(8) . . . . ?
C17 C12 C13 C14 -1.1(16) . . . . ?
P1 C12 C13 C14 173.8(9) . . . . ?
C12 C13 C14 C15 0.9(18) . . . . ?
C13 C14 C15 C16 -1(2) . . . . ?
C14 C15 C16 C17 0(2) . . . . ?
C13 C12 C17 C16 0.9(16) . . . . ?
P1 C12 C17 C16 -173.6(9) . . . . ?
C15 C16 C17 C12 -0.6(19) . . . . ?
N1 P2 C18 C19 8.7(9) . . . . ?
C24 P2 C18 C19 115.5(8) . . . . ?
N1 P2 C18 C23 -178.8(7) . . . . ?
C24 P2 C18 C23 -72.0(8) . . . . ?
C23 C18 C19 C20 1.0(13) . . . . ?
P2 C18 C19 C20 173.6(7) . . . . ?
C18 C19 C20 C21 0.5(15) . . . . ?
C19 C20 C21 C22 -1.6(15) . . . . ?
C20 C21 C22 C23 1.1(16) . . . . ?
C21 C22 C23 C18 0.5(15) . . . . ?
C19 C18 C23 C22 -1.5(13) . . . . ?
P2 C18 C23 C22 -174.5(7) . . . . ?
N1 P2 C24 C29 -60.0(8) . . . . ?
C18 P2 C24 C29 -168.9(8) . . . . ?
N1 P2 C24 C25 131.8(9) . . . . ?
C18 P2 C24 C25 22.9(10) . . . . ?
C29 C24 C25 C26 -0.6(15) . . . . ?
P2 C24 C25 C26 167.5(8) . . . . ?
C24 C25 C26 C27 0.1(16) . . . . ?
C25 C26 C27 C28 1.0(18) . . . . ?
C26 C27 C28 C29 -1.6(19) . . . . ?
C27 C28 C29 C24 1.1(19) . . . . ?
C25 C24 C29 C28 0.0(16) . . . . ?
P2 C24 C29 C28 -169.3(10) . . . . ?
C36 N2 C30 C35 -125.7(10) . . . . ?
Sm N2 C30 C35 57.5(10) . . . . ?
C36 N2 C30 C31 60.2(12) . . . . ?
Sm N2 C30 C31 -116.7(9) . . . . ?
C35 C30 C31 C32 3.1(16) . . . . ?
N2 C30 C31 C32 177.4(10) . . . . ?
C30 C31 C32 C33 -1.9(18) . . . . ?
C31 C32 C33 C34 -1(2) . . . . ?
C32 C33 C34 C35 3(2) . . . . ?
C31 C30 C35 C34 -1.5(16) . . . . ?
N2 C30 C35 C34 -176.0(10) . . . . ?
C33 C34 C35 C30 -1.3(19) . . . . ?
C30 N2 C36 C41 -177.4(8) . . . . ?
Sm N2 C36 C41 -1.3(12) . . . . ?
C30 N2 C36 C37 4.6(13) . . . . ?
Sm N2 C36 C37 -179.2(7) . . . . ?
C30 N2 C36 K -93.4(8) . . . . ?
Sm N2 C36 K 82.8(8) . . . . ?
C46 K C36 N2 3.0(6) . . . . ?
C5 K C36 N2 89.9(6) 16_756 . . . ?
C51 K C36 N2 -173.9(5) . . . . ?
C45 K C36 N2 -8.9(7) . . . . ?
C40 K C36 N2 -144.1(8) . . . . ?
C41 K C36 N2 -113.8(9) . . . . ?
C52 K C36 N2 -157.9(6) . . . . ?
C50 K C36 N2 -147.9(6) . . . . ?
C47 K C36 N2 -11.1(6) . . . . ?
C39 K C36 N2 -176.6(8) . . . . ?
C49 K C36 N2 -103.4(7) 13_665 . . . ?
C53 K C36 N2 -132.6(6) . . . . ?
C46 K C36 C41 116.7(6) . . . . ?
C5 K C36 C41 -156.4(5) 16_756 . . . ?
C51 K C36 C41 -60.2(7) . . . . ?
C45 K C36 C41 104.9(6) . . . . ?
C40 K C36 C41 -30.3(5) . . . . ?
C52 K C36 C41 -44.1(6) . . . . ?
C50 K C36 C41 -34.2(9) . . . . ?
C47 K C36 C41 102.7(6) . . . . ?
C39 K C36 C41 -62.9(6) . . . . ?
C49 K C36 C41 10.3(7) 13_665 . . . ?
C53 K C36 C41 -18.9(6) . . . . ?
C46 K C36 C37 -120.7(6) . . . . ?
C5 K C36 C37 -33.8(6) 16_756 . . . ?
C51 K C36 C37 62.3(7) . . . . ?
C45 K C36 C37 -132.6(6) . . . . ?
C40 K C36 C37 92.2(6) . . . . ?
C41 K C36 C37 122.5(9) . . . . ?
C52 K C36 C37 78.4(6) . . . . ?
C50 K C36 C37 88.3(8) . . . . ?
C47 K C36 C37 -134.8(6) . . . . ?
C39 K C36 C37 59.7(6) . . . . ?
C49 K C36 C37 132.9(6) 13_665 . . . ?
C53 K C36 C37 103.6(6) . . . . ?
N2 C36 C37 C38 175.7(9) . . . . ?
C41 C36 C37 C38 -2.3(14) . . . . ?
K C36 C37 C38 -65.0(9) . . . . ?
N2 C36 C37 K -119.4(9) . . . . ?
C41 C36 C37 K 62.6(7) . . . . ?
C46 K C37 C38 -171.9(6) . . . . ?
C5 K C37 C38 -86.5(6) 16_756 . . . ?
C51 K C37 C38 -7.1(7) . . . . ?
C45 K C37 C38 -175.0(6) . . . . ?
C40 K C37 C38 62.2(6) . . . . ?
C41 K C37 C38 95.9(7) . . . . ?
C52 K C37 C38 16.2(7) . . . . ?
C50 K C37 C38 -8.7(9) . . . . ?
C47 K C37 C38 168.1(6) . . . . ?
C39 K C37 C38 29.0(6) . . . . ?
C49 K C37 C38 41.0(9) 13_665 . . . ?
C53 K C37 C38 41.5(7) . . . . ?
C46 K C37 C36 61.0(6) . . . . ?
C5 K C37 C36 146.5(6) 16_756 . . . ?
C51 K C37 C36 -134.1(6) . . . . ?
C45 K C37 C36 58.0(7) . . . . ?
C40 K C37 C36 -64.9(6) . . . . ?
C41 K C37 C36 -31.1(5) . . . . ?
C52 K C37 C36 -110.9(6) . . . . ?
C50 K C37 C36 -135.7(6) . . . . ?
C47 K C37 C36 41.1(6) . . . . ?
C39 K C37 C36 -98.0(7) . . . . ?
C49 K C37 C36 -86.0(8) 13_665 . . . ?
C53 K C37 C36 -85.6(6) . . . . ?
C36 C37 C38 C39 0.1(15) . . . . ?
K C37 C38 C39 -64.8(9) . . . . ?
C36 C37 C38 K 64.9(9) . . . . ?
C46 K C38 C37 9.5(7) . . . . ?
C5 K C38 C37 89.8(6) 16_756 . . . ?
C51 K C38 C37 173.9(6) . . . . ?
C45 K C38 C37 7.9(9) . . . . ?
C40 K C38 C37 -95.7(7) . . . . ?
C41 K C38 C37 -61.9(6) . . . . ?
C52 K C38 C37 -164.6(6) . . . . ?
C50 K C38 C37 174.3(6) . . . . ?
C47 K C38 C37 -12.5(7) . . . . ?
C39 K C38 C37 -127.1(9) . . . . ?
C49 K C38 C37 -156.7(6) 13_665 . . . ?
C53 K C38 C37 -142.2(6) . . . . ?
C46 K C38 C39 136.6(6) . . . . ?
C5 K C38 C39 -143.2(6) 16_756 . . . ?
C51 K C38 C39 -59.0(6) . . . . ?
C45 K C38 C39 135.0(6) . . . . ?
C40 K C38 C39 31.3(6) . . . . ?
C41 K C38 C39 65.1(6) . . . . ?
C52 K C38 C39 -37.6(6) . . . . ?
C50 K C38 C39 -58.6(7) . . . . ?
C47 K C38 C39 114.6(6) . . . . ?
C49 K C38 C39 -29.7(7) 13_665 . . . ?
C53 K C38 C39 -15.1(6) . . . . ?
C37 C38 C39 C40 0.7(15) . . . . ?
K C38 C39 C40 -67.0(8) . . . . ?
C37 C38 C39 K 67.7(9) . . . . ?
C46 K C39 C40 62.2(7) . . . . ?
C5 K C39 C40 159.5(6) 16_756 . . . ?
C51 K C39 C40 -115.4(6) . . . . ?
C45 K C39 C40 29.9(11) . . . . ?
C41 K C39 C40 30.6(5) . . . . ?
C52 K C39 C40 -98.8(6) . . . . ?
C50 K C39 C40 -106.1(6) . . . . ?
C47 K C39 C40 47.9(6) . . . . ?
C49 K C39 C40 -79.9(6) 13_665 . . . ?
C53 K C39 C40 -73.4(6) . . . . ?
C46 K C39 C38 -60.3(7) . . . . ?
C5 K C39 C38 36.9(6) 16_756 . . . ?
C51 K C39 C38 122.1(6) . . . . ?
C45 K C39 C38 -92.7(9) . . . . ?
C40 K C39 C38 -122.5(9) . . . . ?
C41 K C39 C38 -92.0(7) . . . . ?
C52 K C39 C38 138.7(7) . . . . ?
C50 K C39 C38 131.4(6) . . . . ?
C47 K C39 C38 -74.6(6) . . . . ?
C49 K C39 C38 157.5(6) 13_665 . . . ?
C53 K C39 C38 164.1(6) . . . . ?
C38 C39 C40 C41 0.9(14) . . . . ?
K C39 C40 C41 -70.0(8) . . . . ?
C38 C39 C40 K 71.0(9) . . . . ?
C46 K C40 C39 -135.4(6) . . . . ?
C5 K C40 C39 -24.2(7) 16_756 . . . ?
C51 K C40 C39 65.4(6) . . . . ?
C45 K C40 C39 -164.9(6) . . . . ?
C41 K C40 C39 -124.1(9) . . . . ?
C52 K C40 C39 72.3(6) . . . . ?
C50 K C40 C39 83.8(6) . . . . ?
C47 K C40 C39 -137.6(6) . . . . ?
C49 K C40 C39 108.8(6) 13_665 . . . ?
C53 K C40 C39 97.3(6) . . . . ?
C46 K C40 C41 -11.4(7) . . . . ?
C5 K C40 C41 99.9(6) 16_756 . . . ?
C51 K C40 C41 -170.5(5) . . . . ?
C45 K C40 C41 -40.8(7) . . . . ?
C52 K C40 C41 -163.6(6) . . . . ?
C50 K C40 C41 -152.1(5) . . . . ?
C47 K C40 C41 -13.5(6) . . . . ?
C39 K C40 C41 124.1(9) . . . . ?
C49 K C40 C41 -127.1(5) 13_665 . . . ?
C53 K C40 C41 -138.6(6) . . . . ?
C39 C40 C41 C36 -3.4(14) . . . . ?
K C40 C41 C36 -75.3(8) . . . . ?
C39 C40 C41 K 71.9(8) . . . . ?
N2 C36 C41 C40 -174.1(8) . . . . ?
C37 C36 C41 C40 4.0(13) . . . . ?
K C36 C41 C40 71.4(8) . . . . ?
N2 C36 C41 K 114.5(7) . . . . ?
C37 C36 C41 K -67.4(8) . . . . ?
C46 K C41 C40 170.5(6) . . . . ?
C5 K C41 C40 -96.7(6) 16_756 . . . ?
C51 K C41 C40 11.0(6) . . . . ?
C45 K C41 C40 149.7(5) . . . . ?
C52 K C41 C40 15.8(6) . . . . ?
C50 K C41 C40 37.6(7) . . . . ?
C47 K C41 C40 166.2(6) . . . . ?
C39 K C41 C40 -30.0(5) . . . . ?
C49 K C41 C40 62.2(6) 13_665 . . . ?
C53 K C41 C40 37.4(5) . . . . ?
C46 K C41 C36 -64.8(6) . . . . ?
C5 K C41 C36 28.1(6) 16_756 . . . ?
C51 K C41 C36 135.8(5) . . . . ?
C45 K C41 C36 -85.6(6) . . . . ?
C40 K C41 C36 124.7(8) . . . . ?
C52 K C41 C36 140.5(5) . . . . ?
C50 K C41 C36 162.3(5) . . . . ?
C47 K C41 C36 -69.1(5) . . . . ?
C39 K C41 C36 94.7(6) . . . . ?
C49 K C41 C36 -173.1(5) 13_665 . . . ?
C53 K C41 C36 162.1(6) . . . . ?
C48 N3 C42 C43 -40.7(11) . . . . ?
Sm N3 C42 C43 175.8(6) . . . . ?
C48 N3 C42 C47 142.0(8) . . . . ?
Sm N3 C42 C47 -1.6(11) . . . . ?
N3 C42 C43 C44 -179.2(8) . . . . ?
C47 C42 C43 C44 -1.8(12) . . . . ?
C42 C43 C44 C45 0.6(14) . . . . ?
C42 C43 C44 K 61.6(8) . . . . ?
C46 K C44 C45 33.0(6) . . . . ?
C5 K C44 C45 -18.1(7) 16_756 . . . ?
C51 K C44 C45 -110.3(6) . . . . ?
C40 K C44 C45 143.7(6) . . . . ?
C41 K C44 C45 121.4(6) . . . . ?
C52 K C44 C45 -136.2(6) . . . . ?
C50 K C44 C45 -103.9(6) . . . . ?
C47 K C44 C45 67.9(6) . . . . ?
C39 K C44 C45 146.9(6) . . . . ?
C49 K C44 C45 -121.5(6) 13_665 . . . ?
C53 K C44 C45 -152.6(6) . . . . ?
C46 K C44 C43 -93.3(6) . . . . ?
C5 K C44 C43 -144.4(5) 16_756 . . . ?
C51 K C44 C43 123.4(5) . . . . ?
C45 K C44 C43 -126.2(9) . . . . ?
C40 K C44 C43 17.4(6) . . . . ?
C41 K C44 C43 -4.9(6) . . . . ?
C52 K C44 C43 97.5(6) . . . . ?
C50 K C44 C43 129.9(6) . . . . ?
C47 K C44 C43 -58.4(5) . . . . ?
C39 K C44 C43 20.7(7) . . . . ?
C49 K C44 C43 112.2(6) 13_665 . . . ?
C53 K C44 C43 81.1(5) . . . . ?
C43 C44 C45 C46 0.8(14) . . . . ?
K C44 C45 C46 -69.4(8) . . . . ?
C43 C44 C45 K 70.2(9) . . . . ?
C46 K C45 C44 -121.1(9) . . . . ?
C5 K C45 C44 163.8(6) 16_756 . . . ?
C51 K C45 C44 76.8(6) . . . . ?
C40 K C45 C44 -48.5(7) . . . . ?
C41 K C45 C44 -66.3(6) . . . . ?
C52 K C45 C44 52.9(7) . . . . ?
C50 K C45 C44 73.3(6) . . . . ?
C47 K C45 C44 -89.4(6) . . . . ?
C39 K C45 C44 -65.7(10) . . . . ?
C49 K C45 C44 50.8(6) 13_665 . . . ?
C53 K C45 C44 29.7(6) . . . . ?
C5 K C45 C46 -75.1(6) 16_756 . . . ?
C51 K C45 C46 -162.1(6) . . . . ?
C40 K C45 C46 72.6(7) . . . . ?
C41 K C45 C46 54.8(6) . . . . ?
C52 K C45 C46 174.0(5) . . . . ?
C50 K C45 C46 -165.6(6) . . . . ?
C47 K C45 C46 31.7(5) . . . . ?
C39 K C45 C46 55.4(10) . . . . ?
C49 K C45 C46 171.9(6) 13_665 . . . ?
C53 K C45 C46 150.8(6) . . . . ?
C44 C45 C46 C47 -0.9(14) . . . . ?
K C45 C46 C47 -79.0(8) . . . . ?
C44 C45 C46 K 78.2(9) . . . . ?
C5 K C46 C45 105.1(6) 16_756 . . . ?
C51 K C46 C45 23.7(7) . . . . ?
C40 K C46 C45 -126.6(6) . . . . ?
C41 K C46 C45 -131.5(6) . . . . ?
C52 K C46 C45 -9.9(9) . . . . ?
C50 K C46 C45 15.3(6) . . . . ?
C47 K C46 C45 -121.7(9) . . . . ?
C39 K C46 C45 -152.9(6) . . . . ?
C49 K C46 C45 -8.0(6) 13_665 . . . ?
C53 K C46 C45 -38.4(7) . . . . ?
C5 K C46 C47 -133.1(6) 16_756 . . . ?
C51 K C46 C47 145.5(5) . . . . ?
C45 K C46 C47 121.7(9) . . . . ?
C40 K C46 C47 -4.9(7) . . . . ?
C41 K C46 C47 -9.7(6) . . . . ?
C52 K C46 C47 111.9(7) . . . . ?
C50 K C46 C47 137.1(6) . . . . ?
C39 K C46 C47 -31.1(8) . . . . ?
C49 K C46 C47 113.8(6) 13_665 . . . ?
C53 K C46 C47 83.4(7) . . . . ?
C45 C46 C47 C42 -0.4(14) . . . . ?
K C46 C47 C42 -77.7(8) . . . . ?
C45 C46 C47 K 77.3(8) . . . . ?
N3 C42 C47 C46 179.2(8) . . . . ?
C43 C42 C47 C46 1.7(13) . . . . ?
N3 C42 C47 K 112.7(7) . . . . ?
C43 C42 C47 K -64.8(7) . . . . ?
C5 K C47 C46 48.8(6) 16_756 . . . ?
C51 K C47 C46 -60.3(8) . . . . ?
C45 K C47 C46 -31.6(6) . . . . ?
C40 K C47 C46 175.9(6) . . . . ?
C41 K C47 C46 170.0(6) . . . . ?
C52 K C47 C46 -113.7(7) . . . . ?
C50 K C47 C46 -53.7(7) . . . . ?
C39 K C47 C46 157.7(6) . . . . ?
C49 K C47 C46 -72.8(6) 13_665 . . . ?
C53 K C47 C46 -117.0(6) . . . . ?
C46 K C47 C42 123.4(9) . . . . ?
C5 K C47 C42 172.2(5) 16_756 . . . ?
C51 K C47 C42 63.1(8) . . . . ?
C45 K C47 C42 91.8(6) . . . . ?
C40 K C47 C42 -60.7(6) . . . . ?
C41 K C47 C42 -66.6(5) . . . . ?
C52 K C47 C42 9.7(8) . . . . ?
C50 K C47 C42 69.7(6) . . . . ?
C39 K C47 C42 -78.8(6) . . . . ?
C49 K C47 C42 50.6(6) 13_665 . . . ?
C53 K C47 C42 6.4(7) . . . . ?
C42 N3 C48 C49 154.7(8) . . . . ?
Sm N3 C48 C49 -54.5(8) . . . . ?
C42 N3 C48 C53 -31.1(12) . . . 13_665 ?
Sm N3 C48 C53 119.7(7) . . . 13_665 ?
C42 N3 C48 Sm -150.8(8) . . . . ?
C42 N3 C48 K 64.5(9) . . . 13_665 ?
Sm N3 C48 K -144.7(4) . . . 13_665 ?
N2 Sm C48 N3 -15.8(6) . . . . ?
N1 Sm C48 N3 -142.1(5) . . . . ?
C1 Sm C48 N3 91.5(5) . . . . ?
C2 Sm C48 N3 84.5(5) . . . . ?
C5 Sm C48 N3 122.1(5) . . . . ?
C4 Sm C48 N3 133.7(5) . . . . ?
C3 Sm C48 N3 111.4(5) . . . . ?
P1 Sm C48 N3 -106.6(5) . . . . ?
N2 Sm C48 C49 118.4(5) . . . . ?
N1 Sm C48 C49 -7.9(5) . . . . ?
N3 Sm C48 C49 134.2(8) . . . . ?
C1 Sm C48 C49 -134.3(6) . . . . ?
C2 Sm C48 C49 -141.3(5) . . . . ?
C5 Sm C48 C49 -103.7(5) . . . . ?
C4 Sm C48 C49 -92.1(5) . . . . ?
C3 Sm C48 C49 -114.4(5) . . . . ?
P1 Sm C48 C49 27.6(5) . . . . ?
N2 Sm C48 C53 -118.1(8) . . . 13_665 ?
N1 Sm C48 C53 115.6(8) . . . 13_665 ?
N3 Sm C48 C53 -102.3(10) . . . 13_665 ?
C1 Sm C48 C53 -10.8(8) . . . 13_665 ?
C2 Sm C48 C53 -17.8(8) . . . 13_665 ?
C5 Sm C48 C53 19.8(8) . . . 13_665 ?
C4 Sm C48 C53 31.4(8) . . . 13_665 ?
C3 Sm C48 C53 9.1(9) . . . 13_665 ?
P1 Sm C48 C53 151.1(8) . . . 13_665 ?
N2 Sm C48 K 77.3(6) . . . 13_665 ?
N1 Sm C48 K -49.0(6) . . . 13_665 ?
N3 Sm C48 K 93.2(8) . . . 13_665 ?
C1 Sm C48 K -175.4(7) . . . 13_665 ?
C2 Sm C48 K 177.7(6) . . . 13_665 ?
C5 Sm C48 K -144.8(7) . . . 13_665 ?
C4 Sm C48 K -133.1(6) . . . 13_665 ?
C3 Sm C48 K -155.5(6) . . . 13_665 ?
P1 Sm C48 K -13.4(6) . . . 13_665 ?
N3 C48 C49 C50 172.5(8) . . . 13_665 ?
C53 C48 C49 C50 -2.0(12) 13_665 . . 13_665 ?
Sm C48 C49 C50 134.2(8) . . . 13_665 ?
K C48 C49 C50 -64.4(7) 13_665 . . 13_665 ?
N3 C48 C49 K -123.1(7) . . . 13_665 ?
C53 C48 C49 K 62.4(7) 13_665 . . 13_665 ?
Sm C48 C49 K -161.4(2) . . . 13_665 ?
C46 K C50 C51 165.6(5) . . . . ?
C5 K C50 C51 78.3(6) 16_756 . . . ?
C45 K C50 C51 172.2(6) . . . . ?
C40 K C50 C51 -48.5(6) . . . . ?
C41 K C50 C51 -64.9(6) . . . . ?
C52 K C50 C51 -32.4(5) . . . . ?
C47 K C50 C51 -172.7(5) . . . . ?
C39 K C50 C51 -22.6(6) . . . . ?
C49 K C50 C51 -124.9(8) 13_665 . . . ?
C53 K C50 C51 -64.7(5) . . . . ?
C46 K C50 C49 -69.4(6) . . . 13_665 ?
C5 K C50 C49 -156.7(6) 16_756 . . 13_665 ?
C51 K C50 C49 124.9(8) . . . 13_665 ?
C45 K C50 C49 -62.9(6) . . . 13_665 ?
C40 K C50 C49 76.4(6) . . . 13_665 ?
C41 K C50 C49 60.0(7) . . . 13_665 ?
C52 K C50 C49 92.5(6) . . . 13_665 ?
C47 K C50 C49 -47.8(6) . . . 13_665 ?
C39 K C50 C49 102.4(6) . . . 13_665 ?
C53 K C50 C49 60.2(5) . . . 13_665 ?
C49 C50 C51 C52 -0.3(13) 13_665 . . . ?
K C50 C51 C52 71.9(7) . . . . ?
C49 C50 C51 K -72.2(8) 13_665 . . . ?
C46 K C51 C50 -19.0(7) . . . . ?
C5 K C51 C50 -100.9(6) 16_756 . . . ?
C45 K C51 C50 -8.4(6) . . . . ?
C40 K C51 C50 136.6(6) . . . . ?
C41 K C51 C50 131.9(5) . . . . ?
C52 K C51 C50 120.9(8) . . . . ?
C47 K C51 C50 12.4(9) . . . . ?
C39 K C51 C50 158.8(6) . . . . ?
C49 K C51 C50 29.7(5) 13_665 . . . ?
C53 K C51 C50 92.1(6) . . . . ?
C46 K C51 C52 -139.9(5) . . . . ?
C5 K C51 C52 138.2(6) 16_756 . . . ?
C45 K C51 C52 -129.2(5) . . . . ?
C40 K C51 C52 15.7(6) . . . . ?
C41 K C51 C52 11.1(6) . . . . ?
C50 K C51 C52 -120.9(8) . . . . ?
C47 K C51 C52 -108.4(7) . . . . ?
C39 K C51 C52 37.9(5) . . . . ?
C49 K C51 C52 -91.2(6) 13_665 . . . ?
C53 K C51 C52 -28.8(5) . . . . ?
C50 C51 C52 C53 1.1(13) . . . . ?
K C51 C52 C53 73.2(8) . . . . ?
C50 C51 C52 K -72.1(7) . . . . ?
C46 K C52 C53 -58.4(8) . . . . ?
C5 K C52 C53 -169.0(5) 16_756 . . . ?
C51 K C52 C53 -125.6(8) . . . . ?
C45 K C52 C53 -63.5(6) . . . . ?
C40 K C52 C53 70.7(6) . . . . ?
C41 K C52 C53 63.8(6) . . . . ?
C50 K C52 C53 -93.9(6) . . . . ?
C47 K C52 C53 -6.5(8) . . . . ?
C39 K C52 C53 96.1(6) . . . . ?
C49 K C52 C53 -60.8(5) 13_665 . . . ?
C46 K C52 C51 67.2(7) . . . . ?
C5 K C52 C51 -43.4(6) 16_756 . . . ?
C45 K C52 C51 62.1(6) . . . . ?
C40 K C52 C51 -163.6(6) . . . . ?
C41 K C52 C51 -170.5(5) . . . . ?
C50 K C52 C51 31.7(5) . . . . ?
C47 K C52 C51 119.1(6) . . . . ?
C39 K C52 C51 -138.2(6) . . . . ?
C49 K C52 C51 64.8(5) 13_665 . . . ?
C53 K C52 C51 125.6(8) . . . . ?
C51 C52 C53 C48 -0.3(13) . . . 13_665 ?
K C52 C53 C48 68.4(8) . . . 13_665 ?
C51 C52 C53 K -68.7(8) . . . . ?
C46 K C53 C52 144.4(5) . . . . ?
C5 K C53 C52 13.5(7) 16_756 . . . ?
C51 K C53 C52 30.2(5) . . . . ?
C45 K C53 C52 127.7(6) . . . . ?
C40 K C53 C52 -100.4(6) . . . . ?
C41 K C53 C52 -116.7(6) . . . . ?
C50 K C53 C52 63.5(6) . . . . ?
C47 K C53 C52 175.9(5) . . . . ?
C39 K C53 C52 -74.8(6) . . . . ?
C49 K C53 C52 96.2(6) 13_665 . . . ?
C46 K C53 C48 18.7(6) . . . 13_665 ?
C5 K C53 C48 -112.2(5) 16_756 . . 13_665 ?
C51 K C53 C48 -95.5(6) . . . 13_665 ?
C45 K C53 C48 2.0(6) . . . 13_665 ?
C40 K C53 C48 133.9(5) . . . 13_665 ?
C41 K C53 C48 117.6(5) . . . 13_665 ?
C52 K C53 C48 -125.7(8) . . . 13_665 ?
C50 K C53 C48 -62.2(5) . . . 13_665 ?
C47 K C53 C48 50.3(6) . . . 13_665 ?
C39 K C53 C48 159.6(5) . . . 13_665 ?
C49 K C53 C48 -29.5(5) 13_665 . . 13_665 ?
C57 O1 C54 C55 -13(3) . . . . ?
O1 C54 C55 C56 4(3) . . . . ?
C54 C55 C56 C57 8(4) . . . . ?
C55 C56 C57 O1 -16(4) . . . . ?
C54 O1 C57 C56 18(3) . . . . ?
